data_2217641
loop_
_publ_author_name
'Huan-Mei Guo'

_publ_section_title
;
 <i>N</i>'-[1-(2-Furyl)ethenyl]propanohydrazide
;
_journal_coeditor_code RT2014
_journal_issue 2
_journal_name_full 'Acta Crystallographica Section E'
_journal_page_first o508
_journal_page_last o508
_journal_paper_doi 10.1107/S1600536807067669
_journal_volume 64
_journal_year 2008
_chemical_formula_iupac 'C9 H12 N2 O2'
_chemical_formula_moiety 'C9 H12 N2 O2'
_chemical_formula_sum 'C9 H12 N2 O2'
_chemical_formula_weight 180.21
_chemical_name_systematic
;
N'-[1-(2-Furyl)ethenyl]propanohydrazide
;
_space_group_IT_number 2
_symmetry_cell_setting triclinic
_symmetry_space_group_name_Hall '-P 1'
_symmetry_space_group_name_H-M 'P -1'
_atom_sites_solution_hydrogens geom
_atom_sites_solution_primary direct
_atom_sites_solution_secondary difmap
_audit_creation_method SHELXL-97
_cell_angle_alpha 102.338(6)
_cell_angle_beta 98.665(5)
_cell_angle_gamma 91.273(5)
_cell_formula_units_Z 2
_cell_length_a 4.3314(13)
_cell_length_b 9.560(3)
_cell_length_c 11.695(4)
_cell_measurement_reflns_used 960
_cell_measurement_temperature 294(2)
_cell_measurement_theta_max 25.00
_cell_measurement_theta_min 3.81
_cell_volume 466.9(3)
_computing_cell_refinement 'SMART (Bruker, 1997)'
_computing_data_collection 'SMART (Bruker, 1997)'
_computing_data_reduction 'SAINT (Bruker, 1997)'
_computing_molecular_graphics 'SHELXTL (Bruker, 1997)'
_computing_publication_material 'SHELXTL (Bruker, 1997)'
_computing_structure_refinement 'SHELXL97 (Sheldrick, 1997)'
_computing_structure_solution 'SHELXS97 (Sheldrick, 1990)'
_diffrn_ambient_temperature 294(2)
_diffrn_measured_fraction_theta_full 0.975
_diffrn_measured_fraction_theta_max 0.975
_diffrn_measurement_device_type 'Bruker SMART CCD area-detector'
_diffrn_measurement_method '\f and \w'
_diffrn_radiation_monochromator graphite
_diffrn_radiation_source 'fine-focus sealed tube'
_diffrn_radiation_type MoK\a
_diffrn_radiation_wavelength 0.71073
_diffrn_reflns_av_R_equivalents 0.0169
_diffrn_reflns_av_sigmaI/netI 0.0363
_diffrn_reflns_limit_h_max 5
_diffrn_reflns_limit_h_min -5
_diffrn_reflns_limit_k_max 11
_diffrn_reflns_limit_k_min -11
_diffrn_reflns_limit_l_max 11
_diffrn_reflns_limit_l_min -14
_diffrn_reflns_number 2708
_diffrn_reflns_theta_full 26.50
_diffrn_reflns_theta_max 26.50
_diffrn_reflns_theta_min 1.81
_exptl_absorpt_coefficient_mu 0.092
_exptl_absorpt_correction_type none
_exptl_crystal_colour yellow
_exptl_crystal_density_diffrn 1.282
_exptl_crystal_density_method 'not measured'
_exptl_crystal_description rod
_exptl_crystal_F_000 192
_exptl_crystal_size_max 0.38
_exptl_crystal_size_mid 0.14
_exptl_crystal_size_min 0.14
_refine_diff_density_max 0.227
_refine_diff_density_min -0.176
_refine_ls_extinction_method none
_refine_ls_goodness_of_fit_ref 1.012
_refine_ls_hydrogen_treatment constr
_refine_ls_matrix_type full
_refine_ls_number_parameters 120
_refine_ls_number_reflns 1893
_refine_ls_number_restraints 0
_refine_ls_restrained_S_all 1.012
_refine_ls_R_factor_all 0.0845
_refine_ls_R_factor_gt 0.0473
_refine_ls_shift/su_max 0.000
_refine_ls_shift/su_mean 0.000
_refine_ls_structure_factor_coef Fsqd
_refine_ls_weighting_details 'calc w=1/[\s^2^(Fo^2^)+(0.0818P)^2^+0.0266P] where P=(Fo^2^+2Fc^2^)/3'
_refine_ls_weighting_scheme calc
_refine_ls_wR_factor_gt 0.1245
_refine_ls_wR_factor_ref 0.1494
_reflns_number_gt 1188
_reflns_number_total 1893
_reflns_threshold_expression I>2\s(I)
_cod_data_source_file rt2014.cif
_cod_data_source_block I
_cod_depositor_comments
;
The following automatic conversions were performed:
'_symmetry_cell_setting' value 'Triclinic' changed to 'triclinic'
according to '/home/saulius/struct/CIF-dictionaries/cif_core.dic'
dictionary named 'cif_core.dic' version 2.4.1 from 2010-06-29.

Automatic conversion script
Id: cif_fix_enum 1527 2010-12-29 10:47:43Z saulius 

The following automatic conversions were performed:

'_symmetry_cell_setting' value 'Triclinic' changed to 'triclinic'
according to /home/saulius/struct/CIF-dictionaries/cif_core.dic
dictionary named 'cif_core.dic' version 2.4.1 from 2010-06-29.

Automatic conversion script
Id: cif_fix_values 1715 2011-07-08 13:25:40Z adriana 
;
_cod_database_code 2217641
_cod_database_fobs_code 2217641

loop_
_symmetry_equiv_pos_as_xyz
'x, y, z'
'-x, -y, -z'

loop_
_atom_site_type_symbol
_atom_site_label
_atom_site_fract_x
_atom_site_fract_y
_atom_site_fract_z
_atom_site_U_iso_or_equiv
_atom_site_adp_type
_atom_site_calc_flag
_atom_site_refinement_flags
_atom_site_occupancy
O O1 0.5016(3) 0.10932(14) 0.42113(12) 0.0532(4) Uani d . 1
O O2 -0.5552(4) -0.16062(16) 0.03731(13) 0.0648(5) Uani d . 1
N N1 0.0408(3) 0.04514(17) 0.23834(13) 0.0438(4) Uani d . 1
N N2 -0.1921(4) 0.00438(17) 0.14220(14) 0.0471(4) Uani d . 1
H H2 -0.2381 0.0606 0.0945 0.057 Uiso calc R 1
C C1 0.7274(5) 0.1722(3) 0.51195(18) 0.0590(6) Uani d . 1
H H1 0.8264 0.1264 0.5689 0.071 Uiso calc R 1
C C2 0.7882(5) 0.3074(3) 0.50874(19) 0.0616(6) Uani d . 1
H H2A 0.9332 0.3725 0.5616 0.074 Uiso calc R 1
C C3 0.5891(5) 0.3330(2) 0.40919(18) 0.0542(6) Uani d . 1
H H3 0.5778 0.4187 0.3837 0.065 Uiso calc R 1
C C4 0.4190(4) 0.2105(2) 0.35796(16) 0.0424(5) Uani d . 1
C C5 0.1730(4) 0.1706(2) 0.25591(16) 0.0416(5) Uani d . 1
C C6 0.0995(5) 0.2787(2) 0.18300(18) 0.0598(6) Uani d . 1
H H6A 0.2015 0.2570 0.1144 0.090 Uiso calc R 1
H H6B 0.1721 0.3724 0.2291 0.090 Uiso calc R 1
H H6C -0.1225 0.2766 0.1584 0.090 Uiso calc R 1
C C7 -0.3475(5) -0.1237(2) 0.12307(17) 0.0473(5) Uani d . 1
C C8 -0.2606(5) -0.2171(2) 0.20869(19) 0.0579(6) Uani d . 1
H H8A -0.3313 -0.1758 0.2828 0.070 Uiso calc R 1
H H8B -0.0345 -0.2188 0.2245 0.070 Uiso calc R 1
C C9 -0.3969(7) -0.3681(2) 0.1651(2) 0.0839(8) Uani d . 1
H H9A -0.6207 -0.3674 0.1483 0.126 Uiso calc R 1
H H9B -0.3393 -0.4218 0.2249 0.126 Uiso calc R 1
H H9C -0.3181 -0.4118 0.0942 0.126 Uiso calc R 1

loop_
_atom_site_aniso_label
_atom_site_aniso_U_11
_atom_site_aniso_U_22
_atom_site_aniso_U_33
_atom_site_aniso_U_12
_atom_site_aniso_U_13
_atom_site_aniso_U_23
O1 0.0553(8) 0.0502(8) 0.0480(8) -0.0076(6) -0.0124(7) 0.0125(7)
O2 0.0681(10) 0.0591(9) 0.0549(9) -0.0098(7) -0.0248(8) 0.0106(7)
N1 0.0404(9) 0.0468(9) 0.0388(9) -0.0009(7) -0.0046(7) 0.0055(7)
N2 0.0464(9) 0.0467(10) 0.0429(9) -0.0028(7) -0.0096(7) 0.0103(7)
C1 0.0565(13) 0.0668(15) 0.0453(12) -0.0079(11) -0.0145(10) 0.0108(10)
C2 0.0605(14) 0.0653(15) 0.0484(12) -0.0172(11) -0.0077(10) 0.0029(11)
C3 0.0579(13) 0.0475(12) 0.0523(13) -0.0093(10) 0.0005(10) 0.0076(10)
C4 0.0416(10) 0.0434(10) 0.0402(11) -0.0023(8) 0.0027(9) 0.0078(8)
C5 0.0393(10) 0.0442(11) 0.0403(11) 0.0007(8) 0.0054(8) 0.0082(8)
C6 0.0613(14) 0.0611(13) 0.0548(14) -0.0063(11) -0.0053(11) 0.0191(11)
C7 0.0474(11) 0.0478(12) 0.0405(11) 0.0009(9) -0.0069(9) 0.0056(9)
C8 0.0639(13) 0.0508(12) 0.0528(13) -0.0044(10) -0.0118(11) 0.0128(10)
C9 0.0964(19) 0.0543(14) 0.0903(19) -0.0127(13) -0.0248(16) 0.0214(13)

loop_
_atom_type_symbol
_atom_type_description
_atom_type_scat_dispersion_real
_atom_type_scat_dispersion_imag
_atom_type_scat_source
C C 0.0033 0.0016 'International Tables Vol C Tables 4.2.6.8 and 6.1.1.4'
H H 0.0000 0.0000 'International Tables Vol C Tables 4.2.6.8 and 6.1.1.4'
N N 0.0061 0.0033 'International Tables Vol C Tables 4.2.6.8 and 6.1.1.4'
O O 0.0106 0.0060 'International Tables Vol C Tables 4.2.6.8 and 6.1.1.4'

loop_
_geom_angle_atom_site_label_1
_geom_angle_atom_site_label_2
_geom_angle_atom_site_label_3
_geom_angle
C1 O1 C4 106.66(15)
C5 N1 N2 117.46(16)
C7 N2 N1 119.69(16)
C7 N2 H2 120.2
N1 N2 H2 120.2
C2 C1 O1 110.85(19)
C2 C1 H1 124.6
O1 C1 H1 124.6
C1 C2 C3 106.23(19)
C1 C2 H2A 126.9
C3 C2 H2A 126.9
C4 C3 C2 107.3(2)
C4 C3 H3 126.4
C2 C3 H3 126.4
C3 C4 O1 109.02(18)
C3 C4 C5 133.29(19)
O1 C4 C5 117.66(16)
N1 C5 C4 116.21(17)
N1 C5 C6 126.62(17)
C4 C5 C6 117.16(16)
C5 C6 H6A 109.5
C5 C6 H6B 109.5
H6A C6 H6B 109.5
C5 C6 H6C 109.5
H6A C6 H6C 109.5
H6B C6 H6C 109.5
O2 C7 N2 119.93(18)
O2 C7 C8 121.89(18)
N2 C7 C8 118.18(17)
C7 C8 C9 113.33(19)
C7 C8 H8A 108.9
C9 C8 H8A 108.9
C7 C8 H8B 108.9
C9 C8 H8B 108.9
H8A C8 H8B 107.7
C8 C9 H9A 109.5
C8 C9 H9B 109.5
H9A C9 H9B 109.5
C8 C9 H9C 109.5
H9A C9 H9C 109.5
H9B C9 H9C 109.5

loop_
_geom_bond_atom_site_label_1
_geom_bond_atom_site_label_2
_geom_bond_distance
O1 C1 1.354(2)
O1 C4 1.361(2)
O2 C7 1.226(2)
N1 C5 1.280(2)
N1 N2 1.374(2)
N2 C7 1.343(2)
N2 H2 0.8600
C1 C2 1.323(3)
C1 H1 0.9300
C2 C3 1.410(3)
C2 H2A 0.9300
C3 C4 1.342(3)
C3 H3 0.9300
C4 C5 1.452(3)
C5 C6 1.485(3)
C6 H6A 0.9600
C6 H6B 0.9600
C6 H6C 0.9600
C7 C8 1.492(3)
C8 C9 1.500(3)
C8 H8A 0.9700
C8 H8B 0.9700
C9 H9A 0.9600
C9 H9B 0.9600
C9 H9C 0.9600

loop_
_geom_hbond_atom_site_label_D
_geom_hbond_atom_site_label_H
_geom_hbond_atom_site_label_A
_geom_hbond_site_symmetry_A
_geom_hbond_distance_DH
_geom_hbond_distance_HA
_geom_hbond_distance_DA
_geom_hbond_angle_DHA
N2 H2 O2 2_455 0.86 2.08 2.925(2) 165.7

loop_
_geom_torsion_atom_site_label_1
_geom_torsion_atom_site_label_2
_geom_torsion_atom_site_label_3
_geom_torsion_atom_site_label_4
_geom_torsion
C5 N1 N2 C7 -177.01(17)
C4 O1 C1 C2 0.3(2)
O1 C1 C2 C3 -0.2(3)
C1 C2 C3 C4 0.0(3)
C2 C3 C4 O1 0.2(2)
C2 C3 C4 C5 178.3(2)
C1 O1 C4 C3 -0.3(2)
C1 O1 C4 C5 -178.77(16)
N2 N1 C5 C4 -179.81(15)
N2 N1 C5 C6 0.4(3)
C3 C4 C5 N1 -173.8(2)
O1 C4 C5 N1 4.2(3)
C3 C4 C5 C6 6.0(3)
O1 C4 C5 C6 -176.03(17)
N1 N2 C7 O2 -179.89(17)
N1 N2 C7 C8 0.4(3)
O2 C7 C8 C9 12.9(3)
N2 C7 C8 C9 -167.4(2)

loop_
_cod_related_entry_id
_cod_related_entry_database
_cod_related_entry_code
1 ChemSpider 21195522
